data_1514855
loop_
_publ_author_name
'Song, Fangyuan'
'Ding, Yong'
'Ma, Baochun'
'Wang, Changming'
'Wang, Qiang'
'Du, Xiaoqiang'
'Fu, Shao'
'Song, Jie'

_publ_section_title
;
 K7[CoIIICoII(H2O)W11O39]: a molecular mixed-valence Keggin
 polyoxometalate catalyst of high stability and efficiency for visible
 light-driven water oxidation
;
_journal_issue 4
_journal_name_full 'Energy &amp; Environmental Science'
_journal_page_first 1170
_journal_paper_doi 10.1039/c3ee24433d
_journal_volume 6
_journal_year 2013
_chemical_formula_moiety 'Co2 K7 O49 W11'
_chemical_formula_sum 'Co2 K7 O49 W11'
_chemical_formula_weight 3197.91
_chemical_name_systematic
;
?
;
_space_group_IT_number 225
_symmetry_cell_setting cubic
_symmetry_space_group_name_Hall '-F 4 2 3'
_symmetry_space_group_name_H-M 'F m -3 m'
_atom_sites_solution_hydrogens none
_atom_sites_solution_primary direct
_atom_sites_solution_secondary difmap
_audit_creation_method SHELXL-97
_cell_angle_alpha 90.00
_cell_angle_beta 90.00
_cell_angle_gamma 90.00
_cell_formula_units_Z 8
_cell_length_a 21.2598(4)
_cell_length_b 21.2598(4)
_cell_length_c 21.2598(4)
_cell_measurement_reflns_used 1121
_cell_measurement_temperature 100(2)
_cell_measurement_theta_max 26.2709
_cell_measurement_theta_min 3.1716
_cell_volume 9609.0(3)
_computing_cell_refinement
;
CrysAlisPro, Agilent Technologies,
Version 1.171.35.19 (release 27-10-2011 CrysAlis171 .NET)
(compiled Oct 27 2011,15:02:11)
;
_computing_data_collection
;
CrysAlisPro, Agilent Technologies,
Version 1.171.35.19 (release 27-10-2011 CrysAlis171 .NET)
(compiled Oct 27 2011,15:02:11)
;
_computing_data_reduction
;
CrysAlisPro, Agilent Technologies,
Version 1.171.35.19 (release 27-10-2011 CrysAlis171 .NET)
(compiled Oct 27 2011,15:02:11)
;
_computing_molecular_graphics 'SHELXL-97 (Sheldrick, 1997)'
_computing_publication_material 'SHELXL-97 (Sheldrick, 1997)'
_computing_structure_refinement 'SHELXL-97 (Sheldrick, 1997)'
_computing_structure_solution 'SHELXS-97 (Sheldrick, 1990)'
_diffrn_ambient_temperature 100(2)
_diffrn_detector_area_resol_mean 10.5058
_diffrn_measured_fraction_theta_full 0.990
_diffrn_measured_fraction_theta_max 0.990
_diffrn_measurement_device_type 'Xcalibur, Atlas, Gemini ultra'
_diffrn_measurement_method '\w scans'
_diffrn_radiation_monochromator graphite
_diffrn_radiation_source 'Enhance (Mo) X-ray Source'
_diffrn_radiation_type MoK\a
_diffrn_radiation_wavelength 0.71073
_diffrn_reflns_av_R_equivalents 0.0321
_diffrn_reflns_av_sigmaI/netI 0.0242
_diffrn_reflns_limit_h_max 25
_diffrn_reflns_limit_h_min -16
_diffrn_reflns_limit_k_max 20
_diffrn_reflns_limit_k_min -17
_diffrn_reflns_limit_l_max 4
_diffrn_reflns_limit_l_min -21
_diffrn_reflns_number 2248
_diffrn_reflns_theta_full 25.43
_diffrn_reflns_theta_max 25.43
_diffrn_reflns_theta_min 3.18
_exptl_absorpt_coefficient_mu 27.604
_exptl_absorpt_correction_T_max 0.2161
_exptl_absorpt_correction_T_min 0.0958
_exptl_absorpt_correction_type analytical
_exptl_absorpt_process_details
;
CrysAlisPro, Agilent Technologies,
Version 1.171.35.19 (release 27-10-2011 CrysAlis171 .NET)
(compiled Oct 27 2011,15:02:11)
Analytical numeric absorption correction using a multifaceted crystal model
based on expressions derived by R.C. Clark & J.S. Reid.
(Clark, R. C. & Reid, J. S. (1995). Acta Cryst. A51, 887-897)
;
_exptl_crystal_colour purple
_exptl_crystal_density_diffrn 4.421
_exptl_crystal_density_method 'not measured'
_exptl_crystal_description block
_exptl_crystal_F_000 11144
_exptl_crystal_size_max 0.16
_exptl_crystal_size_mid 0.13
_exptl_crystal_size_min 0.08
_refine_diff_density_max 2.224
_refine_diff_density_min -1.978
_refine_diff_density_rms 0.259
_refine_ls_extinction_coef 0.000008(3)
_refine_ls_extinction_expression Fc^*^=kFc[1+0.001xFc^2^\l^3^/sin(2\q)]^-1/4^
_refine_ls_extinction_method SHELXL
_refine_ls_goodness_of_fit_ref 1.092
_refine_ls_hydrogen_treatment undef
_refine_ls_matrix_type full
_refine_ls_number_parameters 48
_refine_ls_number_reflns 504
_refine_ls_number_restraints 0
_refine_ls_restrained_S_all 1.092
_refine_ls_R_factor_all 0.0330
_refine_ls_R_factor_gt 0.0284
_refine_ls_shift/su_max 0.001
_refine_ls_shift/su_mean 0.000
_refine_ls_structure_factor_coef Fsqd
_refine_ls_weighting_details 'calc w=1/[\s^2^(Fo^2^)+(0.0573P)^2^+670.1687P] where P=(Fo^2^+2Fc^2^)/3'
_refine_ls_weighting_scheme calc
_refine_ls_wR_factor_gt 0.0975
_refine_ls_wR_factor_ref 0.1008
_reflns_number_gt 460
_reflns_number_total 504
_reflns_threshold_expression >2sigma(I)
_cod_data_source_file c3ee24433d.txt
_cod_data_source_block shao_5
_cod_original_sg_symbol_H-M F_m_-3_m
_cod_database_code 1514855

loop_
_symmetry_equiv_pos_as_xyz
'x, y, z'
'-y, x, z'
'-x, -y, z'
'y, -x, z'
'x, -y, -z'
'y, x, -z'
'-x, y, -z'
'-y, -x, -z'
'z, x, y'
'-x, z, y'
'-z, -x, y'
'x, -z, y'
'z, -x, -y'
'x, z, -y'
'-z, x, -y'
'-x, -z, -y'
'y, z, x'
'-z, -y, -x'
'-z, y, x'
'z, y, -x'
'z, -y, x'
'y, -z, -x'
'-y, -z, x'
'-y, z, -x'
'x, y+1/2, z+1/2'
'-y, x+1/2, z+1/2'
'-x, -y+1/2, z+1/2'
'y, -x+1/2, z+1/2'
'x, -y+1/2, -z+1/2'
'y, x+1/2, -z+1/2'
'-x, y+1/2, -z+1/2'
'-y, -x+1/2, -z+1/2'
'z, x+1/2, y+1/2'
'-x, z+1/2, y+1/2'
'-z, -x+1/2, y+1/2'
'x, -z+1/2, y+1/2'
'z, -x+1/2, -y+1/2'
'x, z+1/2, -y+1/2'
'-z, x+1/2, -y+1/2'
'-x, -z+1/2, -y+1/2'
'y, z+1/2, x+1/2'
'-z, -y+1/2, -x+1/2'
'-z, y+1/2, x+1/2'
'z, y+1/2, -x+1/2'
'z, -y+1/2, x+1/2'
'y, -z+1/2, -x+1/2'
'-y, -z+1/2, x+1/2'
'-y, z+1/2, -x+1/2'
'x+1/2, y, z+1/2'
'-y+1/2, x, z+1/2'
'-x+1/2, -y, z+1/2'
'y+1/2, -x, z+1/2'
'x+1/2, -y, -z+1/2'
'y+1/2, x, -z+1/2'
'-x+1/2, y, -z+1/2'
'-y+1/2, -x, -z+1/2'
'z+1/2, x, y+1/2'
'-x+1/2, z, y+1/2'
'-z+1/2, -x, y+1/2'
'x+1/2, -z, y+1/2'
'z+1/2, -x, -y+1/2'
'x+1/2, z, -y+1/2'
'-z+1/2, x, -y+1/2'
'-x+1/2, -z, -y+1/2'
'y+1/2, z, x+1/2'
'-z+1/2, -y, -x+1/2'
'-z+1/2, y, x+1/2'
'z+1/2, y, -x+1/2'
'z+1/2, -y, x+1/2'
'y+1/2, -z, -x+1/2'
'-y+1/2, -z, x+1/2'
'-y+1/2, z, -x+1/2'
'x+1/2, y+1/2, z'
'-y+1/2, x+1/2, z'
'-x+1/2, -y+1/2, z'
'y+1/2, -x+1/2, z'
'x+1/2, -y+1/2, -z'
'y+1/2, x+1/2, -z'
'-x+1/2, y+1/2, -z'
'-y+1/2, -x+1/2, -z'
'z+1/2, x+1/2, y'
'-x+1/2, z+1/2, y'
'-z+1/2, -x+1/2, y'
'x+1/2, -z+1/2, y'
'z+1/2, -x+1/2, -y'
'x+1/2, z+1/2, -y'
'-z+1/2, x+1/2, -y'
'-x+1/2, -z+1/2, -y'
'y+1/2, z+1/2, x'
'-z+1/2, -y+1/2, -x'
'-z+1/2, y+1/2, x'
'z+1/2, y+1/2, -x'
'z+1/2, -y+1/2, x'
'y+1/2, -z+1/2, -x'
'-y+1/2, -z+1/2, x'
'-y+1/2, z+1/2, -x'
'-x, -y, -z'
'y, -x, -z'
'x, y, -z'
'-y, x, -z'
'-x, y, z'
'-y, -x, z'
'x, -y, z'
'y, x, z'
'-z, -x, -y'
'x, -z, -y'
'z, x, -y'
'-x, z, -y'
'-z, x, y'
'-x, -z, y'
'z, -x, y'
'x, z, y'
'-y, -z, -x'
'z, y, x'
'z, -y, -x'
'-z, -y, x'
'-z, y, -x'
'-y, z, x'
'y, z, -x'
'y, -z, x'
'-x, -y+1/2, -z+1/2'
'y, -x+1/2, -z+1/2'
'x, y+1/2, -z+1/2'
'-y, x+1/2, -z+1/2'
'-x, y+1/2, z+1/2'
'-y, -x+1/2, z+1/2'
'x, -y+1/2, z+1/2'
'y, x+1/2, z+1/2'
'-z, -x+1/2, -y+1/2'
'x, -z+1/2, -y+1/2'
'z, x+1/2, -y+1/2'
'-x, z+1/2, -y+1/2'
'-z, x+1/2, y+1/2'
'-x, -z+1/2, y+1/2'
'z, -x+1/2, y+1/2'
'x, z+1/2, y+1/2'
'-y, -z+1/2, -x+1/2'
'z, y+1/2, x+1/2'
'z, -y+1/2, -x+1/2'
'-z, -y+1/2, x+1/2'
'-z, y+1/2, -x+1/2'
'-y, z+1/2, x+1/2'
'y, z+1/2, -x+1/2'
'y, -z+1/2, x+1/2'
'-x+1/2, -y, -z+1/2'
'y+1/2, -x, -z+1/2'
'x+1/2, y, -z+1/2'
'-y+1/2, x, -z+1/2'
'-x+1/2, y, z+1/2'
'-y+1/2, -x, z+1/2'
'x+1/2, -y, z+1/2'
'y+1/2, x, z+1/2'
'-z+1/2, -x, -y+1/2'
'x+1/2, -z, -y+1/2'
'z+1/2, x, -y+1/2'
'-x+1/2, z, -y+1/2'
'-z+1/2, x, y+1/2'
'-x+1/2, -z, y+1/2'
'z+1/2, -x, y+1/2'
'x+1/2, z, y+1/2'
'-y+1/2, -z, -x+1/2'
'z+1/2, y, x+1/2'
'z+1/2, -y, -x+1/2'
'-z+1/2, -y, x+1/2'
'-z+1/2, y, -x+1/2'
'-y+1/2, z, x+1/2'
'y+1/2, z, -x+1/2'
'y+1/2, -z, x+1/2'
'-x+1/2, -y+1/2, -z'
'y+1/2, -x+1/2, -z'
'x+1/2, y+1/2, -z'
'-y+1/2, x+1/2, -z'
'-x+1/2, y+1/2, z'
'-y+1/2, -x+1/2, z'
'x+1/2, -y+1/2, z'
'y+1/2, x+1/2, z'
'-z+1/2, -x+1/2, -y'
'x+1/2, -z+1/2, -y'
'z+1/2, x+1/2, -y'
'-x+1/2, z+1/2, -y'
'-z+1/2, x+1/2, y'
'-x+1/2, -z+1/2, y'
'z+1/2, -x+1/2, y'
'x+1/2, z+1/2, y'
'-y+1/2, -z+1/2, -x'
'z+1/2, y+1/2, x'
'z+1/2, -y+1/2, -x'
'-z+1/2, -y+1/2, x'
'-z+1/2, y+1/2, -x'
'-y+1/2, z+1/2, x'
'y+1/2, z+1/2, -x'
'y+1/2, -z+1/2, x'

loop_
_atom_site_label
_atom_site_type_symbol
_atom_site_fract_x
_atom_site_fract_y
_atom_site_fract_z
_atom_site_U_iso_or_equiv
_atom_site_adp_type
_atom_site_occupancy
_atom_site_symmetry_multiplicity
_atom_site_calc_flag
_atom_site_refinement_flags
W1 W 0.36668(2) 0.25669(3) -0.13332(2) 0.0140(3) Uani 0.92 2 d SP
Co2 Co 0.2500 0.2500 -0.2500 0.0111(14) Uani 1 24 d S
O1 O 0.3009(3) 0.1991(3) -0.1122(4) 0.019(2) Uani 1 2 d S
O2 O 0.4227(3) 0.2400(5) -0.0773(3) 0.022(2) Uani 1 2 d S
O3 O 0.4136(4) 0.3221(3) -0.1779(3) 0.019(2) Uani 1 2 d S
O4 O 0.2995(4) 0.2995(4) -0.2005(4) 0.014(3) Uani 1 6 d S
O1W O 0.5000 0.1576(16) 0.0000 0.071(9) Uani 1 8 d S
O2W O 0.5000 0.3936(6) -0.1064(6) 0.028(4) Uani 1 4 d S
K1 K 0.5000 0.3126(4) 0.0000 0.0316(16) Uani 1 8 d S
Co1 Co 0.36668(2) 0.25669(3) -0.13332(2) 0.0140(3) Uani 0.08 2 d SP
K2 K 0.2500 0.2500 0.0000 0.0238(14) Uani 1 8 d S
K3 K 0.5000 0.5000 0.0000 0.11(2) Uani 0.50 48 d SP
K4 K 0.393(2) 0.107(2) 0.0000 0.15(5) Uani 0.13 4 d SP

loop_
_atom_site_aniso_label
_atom_site_aniso_U_11
_atom_site_aniso_U_22
_atom_site_aniso_U_33
_atom_site_aniso_U_23
_atom_site_aniso_U_13
_atom_site_aniso_U_12
W1 0.0126(4) 0.0169(4) 0.0126(4) 0.00037(15) -0.0017(2) 0.00037(15)
Co2 0.0111(14) 0.0111(14) 0.0111(14) 0.000 0.000 0.000
O1 0.017(3) 0.017(3) 0.023(5) -0.002(3) 0.002(3) 0.000(4)
O2 0.019(3) 0.030(6) 0.019(3) -0.001(3) 0.001(4) -0.001(3)
O3 0.022(5) 0.018(3) 0.018(3) -0.004(4) 0.002(3) 0.002(3)
O4 0.014(3) 0.014(3) 0.014(3) -0.003(3) -0.003(3) -0.003(3)
O1W 0.078(14) 0.06(2) 0.078(14) 0.000 0.000 0.000
O2W 0.039(10) 0.023(5) 0.023(5) 0.004(7) 0.000 0.000
K1 0.023(2) 0.048(5) 0.023(2) 0.000 0.000 0.000
Co1 0.0126(4) 0.0169(4) 0.0126(4) 0.00037(15) -0.0017(2) 0.00037(15)
K2 0.032(2) 0.032(2) 0.008(3) 0.000 0.000 -0.006(3)
K3 0.11(2) 0.11(2) 0.11(2) 0.000 0.000 0.000
K4 0.08(4) 0.08(4) 0.30(16) 0.000 0.000 0.06(5)

loop_
_atom_type_symbol
_atom_type_description
_atom_type_scat_dispersion_real
_atom_type_scat_dispersion_imag
_atom_type_scat_source
Co Co 0.3494 0.9721 'International Tables Vol C Tables 4.2.6.8 and 6.1.1.4'
K K 0.2009 0.2494 'International Tables Vol C Tables 4.2.6.8 and 6.1.1.4'
O O 0.0106 0.0060 'International Tables Vol C Tables 4.2.6.8 and 6.1.1.4'
W W -0.8490 6.8722 'International Tables Vol C Tables 4.2.6.8 and 6.1.1.4'

loop_
_geom_angle_atom_site_label_1
_geom_angle_atom_site_label_2
_geom_angle_atom_site_label_3
_geom_angle
_geom_angle_site_symmetry_1
_geom_angle_site_symmetry_3
O2 W1 O1 102.2(4) . 85
O2 W1 O1 102.2(4) . .
O1 W1 O1 86.2(5) 85 .
O2 W1 O3 97.4(3) . .
O1 W1 O3 88.9(4) 85 .
O1 W1 O3 160.3(4) . .
O2 W1 O3 97.4(3) . 41_554
O1 W1 O3 160.3(4) 85 41_554
O1 W1 O3 88.9(4) . 41_554
O3 W1 O3 89.4(5) . 41_554
O2 W1 O4 167.7(5) . .
O1 W1 O4 86.7(4) 85 .
O1 W1 O4 86.7(4) . .
O3 W1 O4 74.0(3) . .
O3 W1 O4 74.0(3) 41_554 .
O2 W1 K2 85.831(12) . 57_554
O1 W1 K2 47.0(3) 85 57_554
O1 W1 K2 132.9(3) . 57_554
O3 W1 K2 47.5(3) . 57_554
O3 W1 K2 136.6(3) 41_554 57_554
O4 W1 K2 94.358(10) . 57_554
O2 W1 K2 85.831(12) . .
O1 W1 K2 132.9(3) 85 .
O1 W1 K2 47.0(3) . .
O3 W1 K2 136.6(3) . .
O3 W1 K2 47.5(3) 41_554 .
O4 W1 K2 94.358(10) . .
K2 W1 K2 171.25(2) 57_554 .
O4 Co2 O4 109.5 . 75
O4 Co2 O4 109.471(1) . 122_554
O4 Co2 O4 109.471(2) 75 122_554
O4 Co2 O4 109.471(1) . 148_554
O4 Co2 O4 109.5 75 148_554
O4 Co2 O4 109.5 122_554 148_554
Co1 O1 W1 0.00(3) 174 174
Co1 O1 W1 151.9(5) 174 .
W1 O1 W1 151.9(5) 174 .
Co1 O1 K2 103.4(3) 174 .
W1 O1 K2 103.4(3) 174 .
W1 O1 K2 103.4(3) . .
W1 O2 K1 134.5(5) . .
W1 O2 K4 112.8(7) . 177
K1 O2 K4 106.9(4) . 177
W1 O2 K4 112.8(7) . .
K1 O2 K4 106.9(4) . .
K4 O2 K4 57.3(19) 177 .
W1 O3 Co1 115.4(5) . 57_554
W1 O3 W1 115.4(5) . 57_554
Co1 O3 W1 0.00(3) 57_554 57_554
W1 O3 K2 102.0(3) . 57_554
Co1 O3 K2 102.0(3) 57_554 57_554
W1 O3 K2 102.0(3) 57_554 57_554
Co2 O4 W1 120.5(3) . .
Co2 O4 Co1 120.5(3) . 57_554
W1 O4 Co1 96.5(4) . 57_554
Co2 O4 W1 120.5(3) . 57_554
W1 O4 W1 96.5(4) . 57_554
Co1 O4 W1 0.00(5) 57_554 57_554
Co2 O4 W1 120.5(3) . 104
W1 O4 W1 96.5(4) . 104
Co1 O4 W1 96.5(4) 57_554 104
W1 O4 W1 96.5(4) 57_554 104
Co2 O4 Co1 120.5(3) . 104
W1 O4 Co1 96.5(4) . 104
Co1 O4 Co1 96.5(4) 57_554 104
W1 O4 Co1 96.5(4) 57_554 104
W1 O4 Co1 0.00(5) 104 104
K4 O1W K4 79.2(13) 177 .
K4 O1W K4 79.2(13) 177 170
K4 O1W K4 129(3) . 170
K4 O1W K4 129(3) 177 83
K4 O1W K4 79.2(13) . 83
K4 O1W K4 79.2(13) 170 83
K4 O1W K1 115.6(16) 177 .
K4 O1W K1 115.6(16) . .
K4 O1W K1 115.6(16) 170 .
K4 O1W K1 115.6(16) 83 .
K1 O2W K1 164.6(7) . 57_554
K1 O2W K3 82.3(4) . .
K1 O2W K3 82.3(4) 57_554 .
O2 K1 O2 112.8(5) . 7_655
O2 K1 O2 72.2(2) . 101_655
O2 K1 O2 72.2(2) 7_655 101_655
O2 K1 O2 72.2(2) . 99
O2 K1 O2 72.2(2) 7_655 99
O2 K1 O2 112.8(5) 101_655 99
O2 K1 O2W 143.50(9) . 99
O2 K1 O2W 82.3(3) 7_655 99
O2 K1 O2W 143.50(9) 101_655 99
O2 K1 O2W 82.3(3) 99 99
O2 K1 O2W 143.50(9) . 67_554
O2 K1 O2W 82.3(3) 7_655 67_554
O2 K1 O2W 82.3(3) 101_655 67_554
O2 K1 O2W 143.50(9) 99 67_554
O2W K1 O2W 68.5(4) 99 67_554
O2 K1 O2W 82.3(3) . .
O2 K1 O2W 143.50(9) 7_655 .
O2 K1 O2W 82.3(3) 101_655 .
O2 K1 O2W 143.50(9) 99 .
O2W K1 O2W 105.4(7) 99 .
O2W K1 O2W 68.5(4) 67_554 .
O2 K1 O2W 82.3(3) . 41_554
O2 K1 O2W 143.50(9) 7_655 41_554
O2 K1 O2W 143.50(9) 101_655 41_554
O2 K1 O2W 82.3(3) 99 41_554
O2W K1 O2W 68.5(4) 99 41_554
O2W K1 O2W 105.4(7) 67_554 41_554
O2W K1 O2W 68.5(4) . 41_554
O2 K1 O1W 56.4(2) . .
O2 K1 O1W 56.4(2) 7_655 .
O2 K1 O1W 56.4(2) 101_655 .
O2 K1 O1W 56.4(2) 99 .
O2W K1 O1W 127.3(4) 99 .
O2W K1 O1W 127.3(4) 67_554 .
O2W K1 O1W 127.3(4) . .
O2W K1 O1W 127.3(4) 41_554 .
O2 K1 K3 123.6(2) . .
O2 K1 K3 123.6(2) 7_655 .
O2 K1 K3 123.6(2) 101_655 .
O2 K1 K3 123.6(2) 99 .
O2W K1 K3 52.7(4) 99 .
O2W K1 K3 52.7(4) 67_554 .
O2W K1 K3 52.7(4) . .
O2W K1 K3 52.7(4) 41_554 .
O1W K1 K3 180.0 . .
O2 K1 K4 40.4(4) . 177
O2 K1 K4 77.2(6) 7_655 177
O2 K1 K4 40.4(4) 101_655 177
O2 K1 K4 77.2(6) 99 177
O2W K1 K4 154.6(8) 99 177
O2W K1 K4 122.6(4) 67_554 177
O2W K1 K4 100.0(9) . 177
O2W K1 K4 122.6(4) 41_554 177
O1W K1 K4 27.3(7) . 177
K3 K1 K4 152.7(7) . 177
O2 K1 K4 40.4(4) . .
O2 K1 K4 77.2(6) 7_655 .
O2 K1 K4 77.2(6) 101_655 .
O2 K1 K4 40.4(4) 99 .
O2W K1 K4 122.6(4) 99 .
O2W K1 K4 154.6(8) 67_554 .
O2W K1 K4 122.6(4) . .
O2W K1 K4 100.0(9) 41_554 .
O1W K1 K4 27.3(7) . .
K3 K1 K4 152.7(7) . .
K4 K1 K4 37.9(10) 177 .
O1 K2 O1 114.7(4) 99 .
O1 K2 O1 180.0(2) 99 75
O1 K2 O1 65.3(4) . 75
O1 K2 O1 65.3(4) 99 169
O1 K2 O1 180.0(5) . 169
O1 K2 O1 114.7(4) 75 169
O1 K2 O3 122.97(16) 99 140_554
O1 K2 O3 57.03(16) . 140_554
O1 K2 O3 57.03(16) 75 140_554
O1 K2 O3 122.97(16) 169 140_554
O1 K2 O3 57.03(16) 99 68
O1 K2 O3 122.97(16) . 68
O1 K2 O3 122.97(16) 75 68
O1 K2 O3 57.03(16) 169 68
O3 K2 O3 180.0(3) 140_554 68
O1 K2 O3 57.03(16) 99 161
O1 K2 O3 122.97(16) . 161
O1 K2 O3 122.97(16) 75 161
O1 K2 O3 57.03(16) 169 161
O3 K2 O3 80.5(4) 140_554 161
O3 K2 O3 99.5(4) 68 161
O1 K2 O3 122.97(16) 99 41_554
O1 K2 O3 57.03(16) . 41_554
O1 K2 O3 57.03(16) 75 41_554
O1 K2 O3 122.97(16) 169 41_554
O3 K2 O3 99.5(4) 140_554 41_554
O3 K2 O3 80.5(4) 68 41_554
O3 K2 O3 180.0(3) 161 41_554
O1 K2 Co1 113.34(16) 99 174
O1 K2 Co1 29.566(17) . 174
O1 K2 Co1 66.66(16) 75 174
O1 K2 Co1 150.434(17) 169 174
O3 K2 Co1 30.51(9) 140_554 174
O3 K2 Co1 149.49(9) 68 174
O3 K2 Co1 96.35(17) 161 174
O3 K2 Co1 83.65(17) 41_554 174
O1 K2 W1 113.34(16) 99 174
O1 K2 W1 29.566(17) . 174
O1 K2 W1 66.66(16) 75 174
O1 K2 W1 150.434(17) 169 174
O3 K2 W1 30.51(9) 140_554 174
O3 K2 W1 149.49(9) 68 174
O3 K2 W1 96.35(17) 161 174
O3 K2 W1 83.65(17) 41_554 174
Co1 K2 W1 0.00(2) 174 174
O1 K2 Co1 150.434(17) 99 75
O1 K2 Co1 66.66(16) . 75
O1 K2 Co1 29.566(17) 75 75
O1 K2 Co1 113.34(16) 169 75
O3 K2 Co1 30.51(9) 140_554 75
O3 K2 Co1 149.49(9) 68 75
O3 K2 Co1 96.35(17) 161 75
O3 K2 Co1 83.65(17) 41_554 75
Co1 K2 Co1 52.04(2) 174 75
W1 K2 Co1 52.04(2) 174 75
O1 K2 W1 150.434(17) 99 75
O1 K2 W1 66.66(16) . 75
O1 K2 W1 29.566(17) 75 75
O1 K2 W1 113.34(16) 169 75
O3 K2 W1 30.51(9) 140_554 75
O3 K2 W1 149.49(9) 68 75
O3 K2 W1 96.35(17) 161 75
O3 K2 W1 83.65(17) 41_554 75
Co1 K2 W1 52.04(2) 174 75
W1 K2 W1 52.04(2) 174 75
Co1 K2 W1 0.000(1) 75 75
O2W K3 O2W 60.0 41_554 .
O2W K3 O2W 120.0 41_554 100_655
O2W K3 O2W 120.0 . 100_655
O2W K3 O2W 120.0 41_554 97_665
O2W K3 O2W 180.0(6) . 97_665
O2W K3 O2W 60.0 100_655 97_665
O2W K3 O2W 60.0 41_554 4_565
O2W K3 O2W 60.0 . 4_565
O2W K3 O2W 180.000(1) 100_655 4_565
O2W K3 O2W 120.0 97_665 4_565
O2W K3 O2W 60.0 41_554 99
O2W K3 O2W 90.0 . 99
O2W K3 O2W 60.0 100_655 99
O2W K3 O2W 90.0 97_665 99
O2W K3 O2W 120.0 4_565 99
O2W K3 O2W 180.0(3) 41_554 137_655
O2W K3 O2W 120.0 . 137_655
O2W K3 O2W 60.0 100_655 137_655
O2W K3 O2W 60.0 97_665 137_655
O2W K3 O2W 120.0 4_565 137_655
O2W K3 O2W 120.0 99 137_655
O2W K3 O2W 90.0 41_554 67_554
O2W K3 O2W 60.0 . 67_554
O2W K3 O2W 60.0 100_655 67_554
O2W K3 O2W 120.0 97_665 67_554
O2W K3 O2W 120.0 4_565 67_554
O2W K3 O2W 60.0 99 67_554
O2W K3 O2W 90.000(1) 137_655 67_554
O2W K3 O2W 60.0 41_554 98_565
O2W K3 O2W 120.0 . 98_565
O2W K3 O2W 90.0 100_655 98_565
O2W K3 O2W 60.0 97_665 98_565
O2W K3 O2W 90.000(1) 4_565 98_565
O2W K3 O2W 60.0 99 98_565
O2W K3 O2W 120.0 137_655 98_565
O2W K3 O2W 120.0 67_554 98_565
O2W K3 O2W 120.0 41_554 2_655
O2W K3 O2W 60.0 . 2_655
O2W K3 O2W 90.000(1) 100_655 2_655
O2W K3 O2W 120.0 97_665 2_655
O2W K3 O2W 90.0 4_565 2_655
O2W K3 O2W 120.0 99 2_655
O2W K3 O2W 60.0 137_655 2_655
O2W K3 O2W 60.0 67_554 2_655
O2W K3 O2W 180.000(1) 98_565 2_655
O2W K3 O2W 120.0 41_554 3_665
O2W K3 O2W 90.0 . 3_665
O2W K3 O2W 120.000(1) 100_655 3_665
O2W K3 O2W 90.0 97_665 3_665
O2W K3 O2W 60.0 4_565 3_665
O2W K3 O2W 180.0(3) 99 3_665
O2W K3 O2W 60.0 137_655 3_665
O2W K3 O2W 120.0 67_554 3_665
O2W K3 O2W 120.0 98_565 3_665
O2W K3 O2W 60.0 2_655 3_665
O2W K3 O2W 90.000(1) 41_554 163_565
O2W K3 O2W 120.0 . 163_565
O2W K3 O2W 120.0 100_655 163_565
O2W K3 O2W 60.0 97_665 163_565
O2W K3 O2W 60.0 4_565 163_565
O2W K3 O2W 120.0 99 163_565
O2W K3 O2W 90.0 137_655 163_565
O2W K3 O2W 180.000(1) 67_554 163_565
O2W K3 O2W 60.0 98_565 163_565
O2W K3 O2W 120.0 2_655 163_565
O2W K3 O2W 60.0 3_665 163_565
O1W K4 O1W 141(3) 74_545 .
O1W K4 K4 50.4(6) 74_545 106
O1W K4 K4 107.8(11) . 106
O1W K4 K4 107.8(11) 74_545 83
O1W K4 K4 50.4(6) . 83
K4 K4 K4 120.000(2) 106 83
O1W K4 K4 50.4(6) 74_545 12
O1W K4 K4 107.8(11) . 12
K4 K4 K4 90.000(2) 106 12
K4 K4 K4 60.000(2) 83 12
O1W K4 K4 107.8(11) 74_545 177
O1W K4 K4 50.4(6) . 177
K4 K4 K4 60.000(2) 106 177
K4 K4 K4 90.000(1) 83 177
K4 K4 K4 120.000(1) 12 177
O1W K4 O2 57.6(7) 74_545 174
O1W K4 O2 147.9(8) . 174
K4 K4 O2 61.3(9) 106 174
K4 K4 O2 161.7(3) 83 174
K4 K4 O2 102.5(5) 12 174
K4 K4 O2 104.7(5) 177 174
O1W K4 O2 147.9(8) 74_545 99
O1W K4 O2 57.6(7) . 99
K4 K4 O2 161.7(3) 106 99
K4 K4 O2 61.3(9) 83 99
K4 K4 O2 104.7(5) 12 99
K4 K4 O2 102.5(5) 177 99
O2 K4 O2 124(2) 174 99
O1W K4 O2 147.9(8) 74_545 .
O1W K4 O2 57.6(7) . .
K4 K4 O2 104.7(5) 106 .
K4 K4 O2 102.5(5) 83 .
K4 K4 O2 161.7(3) 12 .
K4 K4 O2 61.3(9) 177 .
O2 K4 O2 94.2(12) 174 .
O2 K4 O2 59.0(7) 99 .
O1W K4 O2 57.6(7) 74_545 80
O1W K4 O2 147.9(8) . 80
K4 K4 O2 102.5(5) 106 80
K4 K4 O2 104.7(5) 83 80
K4 K4 O2 61.3(9) 12 80
K4 K4 O2 161.7(3) 177 80
O2 K4 O2 59.0(7) 174 80
O2 K4 O2 94.2(12) 99 80
O2 K4 O2 124(2) . 80
O1W K4 K2 109.4(16) 74_545 .
O1W K4 K2 109.4(16) . .
K4 K4 K2 120.000(1) 106 .
K4 K4 K2 120.000(1) 83 .
K4 K4 K2 120.000(1) 12 .
K4 K4 K2 120.000(1) 177 .
O2 K4 K2 62.0(10) 174 .
O2 K4 K2 62.0(10) 99 .
O2 K4 K2 62.0(10) . .
O2 K4 K2 62.0(10) 80 .
O1W K4 K4 25.6(16) 74_545 74_545
O1W K4 K4 115.6(16) . 74_545
K4 K4 K4 45.000(1) 106 74_545
K4 K4 K4 90.0 83 74_545
K4 K4 K4 45.000(1) 12 74_545
K4 K4 K4 90.0 177 74_545
O2 K4 K4 79.3(9) 174 74_545
O2 K4 K4 148.2(7) 99 74_545
O2 K4 K4 148.2(7) . 74_545
O2 K4 K4 79.3(9) 80 74_545
K2 K4 K4 135.000(1) . 74_545

loop_
_geom_bond_atom_site_label_1
_geom_bond_atom_site_label_2
_geom_bond_distance
_geom_bond_site_symmetry_2
W1 O2 1.721(10) .
W1 O1 1.912(2) 85
W1 O1 1.912(2) .
W1 O3 1.956(5) .
W1 O3 1.956(5) 41_554
W1 O4 2.216(8) .
W1 K2 3.7692 57_554
W1 K2 3.7692 .
Co2 O4 1.822(15) .
Co2 O4 1.822(15) 75
Co2 O4 1.822(15) 122_554
Co2 O4 1.822(15) 148_554
O1 Co1 1.912(2) 174
O1 W1 1.912(2) 174
O1 K2 2.834(9) .
O2 K1 2.790(11) .
O2 K4 3.34(3) 177
O2 K4 3.34(3) .
O3 Co1 1.956(5) 57_554
O3 W1 1.956(5) 57_554
O3 K2 2.841(9) 57_554
O4 Co1 2.216(8) 57_554
O4 W1 2.216(8) 57_554
O4 W1 2.216(8) 104
O4 Co1 2.216(8) 104
O1W K4 2.51(3) 177
O1W K4 2.51(3) .
O1W K4 2.51(3) 170
O1W K4 2.51(3) 83
O1W K1 3.30(3) .
O2W K1 2.843(5) .
O2W K1 2.843(5) 57_554
O2W K3 3.199(17) .
K1 O2 2.790(11) 7_655
K1 O2 2.790(11) 101_655
K1 O2 2.790(11) 99
K1 O2W 2.843(5) 99
K1 O2W 2.843(5) 67_554
K1 O2W 2.843(5) 41_554
K1 K3 3.984(8) .
K1 K4 4.93(2) 177
K1 K4 4.93(2) .
K2 O1 2.834(9) 99
K2 O1 2.834(9) 75
K2 O1 2.834(9) 169
K2 O3 2.841(9) 140_554
K2 O3 2.841(9) 68
K2 O3 2.841(9) 161
K2 O3 2.841(9) 41_554
K2 Co1 3.7692 174
K2 W1 3.7692 174
K2 Co1 3.7692 75
K2 W1 3.7692 75
K3 O2W 3.199(17) 41_554
K3 O2W 3.199(17) 100_655
K3 O2W 3.199(17) 97_665
K3 O2W 3.199(17) 4_565
K3 O2W 3.199(17) 99
K3 O2W 3.199(17) 137_655
K3 O2W 3.199(17) 67_554
K3 O2W 3.199(17) 98_565
K3 O2W 3.199(17) 2_655
K3 O2W 3.199(17) 3_665
K3 O2W 3.199(17) 163_565
K4 O1W 2.51(3) 74_545
K4 K4 3.20(7) 106
K4 K4 3.20(7) 83
K4 K4 3.20(7) 12
K4 K4 3.20(7) 177
K4 O2 3.34(3) 174
K4 O2 3.34(3) 99
K4 O2 3.34(3) 80
K4 K4 4.53(9) 74_545

loop_
_geom_torsion_atom_site_label_1
_geom_torsion_atom_site_label_2
_geom_torsion_atom_site_label_3
_geom_torsion_atom_site_label_4
_geom_torsion
_geom_torsion_site_symmetry_1
_geom_torsion_site_symmetry_4
O2 W1 O1 Co1 -125.5(11) . 174
O1 W1 O1 Co1 -23.8(14) 85 174
O3 W1 O1 Co1 52.1(18) . 174
O3 W1 O1 Co1 137.2(12) 41_554 174
O4 W1 O1 Co1 63.1(11) . 174
K2 W1 O1 Co1 -29.7(14) 57_554 174
K2 W1 O1 Co1 162.2(14) . 174
O2 W1 O1 W1 -125.5(11) . 174
O1 W1 O1 W1 -23.8(14) 85 174
O3 W1 O1 W1 52.1(18) . 174
O3 W1 O1 W1 137.2(12) 41_554 174
O4 W1 O1 W1 63.1(11) . 174
K2 W1 O1 W1 -29.7(14) 57_554 174
K2 W1 O1 W1 162.2(14) . 174
O2 W1 O1 K2 72.3(4) . .
O1 W1 O1 K2 174.01(3) 85 .
O3 W1 O1 K2 -110.1(10) . .
O3 W1 O1 K2 -25.0(3) 41_554 .
O4 W1 O1 K2 -99.1(4) . .
K2 W1 O1 K2 168.04(6) 57_554 .
O1 W1 O2 K1 135.7(3) 85 .
O1 W1 O2 K1 -135.7(3) . .
O3 W1 O2 K1 45.2(3) . .
O3 W1 O2 K1 -45.2(3) 41_554 .
O4 W1 O2 K1 0.000(1) . .
K2 W1 O2 K1 91.34(3) 57_554 .
K2 W1 O2 K1 -91.34(3) . .
O1 W1 O2 K4 -13.0(10) 85 177
O1 W1 O2 K4 75.7(10) . 177
O3 W1 O2 K4 -103.5(10) . 177
O3 W1 O2 K4 166.2(9) 41_554 177
O4 W1 O2 K4 -148.6(9) . 177
K2 W1 O2 K4 -57.3(9) 57_554 177
K2 W1 O2 K4 120.0(9) . 177
O1 W1 O2 K4 -75.7(10) 85 .
O1 W1 O2 K4 13.0(10) . .
O3 W1 O2 K4 -166.2(9) . .
O3 W1 O2 K4 103.5(10) 41_554 .
O4 W1 O2 K4 148.6(9) . .
K2 W1 O2 K4 -120.0(9) 57_554 .
K2 W1 O2 K4 57.3(9) . .
O2 W1 O3 Co1 -173.0(5) . 57_554
O1 W1 O3 Co1 84.8(5) 85 57_554
O1 W1 O3 Co1 9.4(14) . 57_554
O3 W1 O3 Co1 -75.6(5) 41_554 57_554
O4 W1 O3 Co1 -2.1(4) . 57_554
K2 W1 O3 Co1 109.6(5) 57_554 57_554
K2 W1 O3 Co1 -81.2(5) . 57_554
O2 W1 O3 W1 -173.0(5) . 57_554
O1 W1 O3 W1 84.8(5) 85 57_554
O1 W1 O3 W1 9.4(14) . 57_554
O3 W1 O3 W1 -75.6(5) 41_554 57_554
O4 W1 O3 W1 -2.1(4) . 57_554
K2 W1 O3 W1 109.6(5) 57_554 57_554
K2 W1 O3 W1 -81.2(5) . 57_554
O2 W1 O3 K2 77.4(3) . 57_554
O1 W1 O3 K2 -24.8(3) 85 57_554
O1 W1 O3 K2 -100.2(10) . 57_554
O3 W1 O3 K2 174.76(3) 41_554 57_554
O4 W1 O3 K2 -111.7(4) . 57_554
K2 W1 O3 K2 169.14(6) . 57_554
O4 Co2 O4 W1 60.0 75 .
O4 Co2 O4 W1 -60.0 122_554 .
O4 Co2 O4 W1 180.0 148_554 .
O4 Co2 O4 Co1 180.0 75 57_554
O4 Co2 O4 Co1 60.0 122_554 57_554
O4 Co2 O4 Co1 -60.0 148_554 57_554
O4 Co2 O4 W1 180.0 75 57_554
O4 Co2 O4 W1 60.0 122_554 57_554
O4 Co2 O4 W1 -60.0 148_554 57_554
O4 Co2 O4 W1 -60.0 75 104
O4 Co2 O4 W1 180.0 122_554 104
O4 Co2 O4 W1 60.0 148_554 104
O4 Co2 O4 Co1 -60.0 75 104
O4 Co2 O4 Co1 180.0 122_554 104
O4 Co2 O4 Co1 60.0 148_554 104
O2 W1 O4 Co2 180.0 . .
O1 W1 O4 Co2 43.2(3) 85 .
O1 W1 O4 Co2 -43.2(3) . .
O3 W1 O4 Co2 133.0(3) . .
O3 W1 O4 Co2 -133.0(3) 41_554 .
K2 W1 O4 Co2 89.59(3) 57_554 .
K2 W1 O4 Co2 -89.59(3) . .
O2 W1 O4 Co1 48.7(3) . 57_554
O1 W1 O4 Co1 -88.1(4) 85 57_554
O1 W1 O4 Co1 -174.5(4) . 57_554
O3 W1 O4 Co1 1.7(3) . 57_554
O3 W1 O4 Co1 95.7(5) 41_554 57_554
K2 W1 O4 Co1 -41.7(3) 57_554 57_554
K2 W1 O4 Co1 139.1(3) . 57_554
O2 W1 O4 W1 48.7(3) . 57_554
O1 W1 O4 W1 -88.1(4) 85 57_554
O1 W1 O4 W1 -174.5(4) . 57_554
O3 W1 O4 W1 1.7(3) . 57_554
O3 W1 O4 W1 95.7(5) 41_554 57_554
K2 W1 O4 W1 -41.7(3) 57_554 57_554
K2 W1 O4 W1 139.1(3) . 57_554
O2 W1 O4 W1 -48.7(3) . 104
O1 W1 O4 W1 174.5(4) 85 104
O1 W1 O4 W1 88.1(4) . 104
O3 W1 O4 W1 -95.7(5) . 104
O3 W1 O4 W1 -1.7(3) 41_554 104
K2 W1 O4 W1 -139.1(3) 57_554 104
K2 W1 O4 W1 41.7(3) . 104
O2 W1 O4 Co1 -48.7(3) . 104
O1 W1 O4 Co1 174.5(4) 85 104
O1 W1 O4 Co1 88.1(4) . 104
O3 W1 O4 Co1 -95.7(5) . 104
O3 W1 O4 Co1 -1.7(3) 41_554 104
K2 W1 O4 Co1 -139.1(3) 57_554 104
K2 W1 O4 Co1 41.7(3) . 104
W1 O2 K1 O2 180.0 . 7_655
K4 O2 K1 O2 -30.1(10) 177 7_655
K4 O2 K1 O2 30.1(10) . 7_655
W1 O2 K1 O2 -118.96(16) . 101_655
K4 O2 K1 O2 31.0(11) 177 101_655
K4 O2 K1 O2 91.1(10) . 101_655
W1 O2 K1 O2 118.96(16) . 99
K4 O2 K1 O2 -91.1(10) 177 99
K4 O2 K1 O2 -31.0(11) . 99
W1 O2 K1 O2W 71.0(7) . 99
K4 O2 K1 O2W -139.0(11) 177 99
K4 O2 K1 O2W -78.9(14) . 99
W1 O2 K1 O2W -71.0(7) . 67_554
K4 O2 K1 O2W 78.9(14) 177 67_554
K4 O2 K1 O2W 139.0(11) . 67_554
W1 O2 K1 O2W -34.6(2) . .
K4 O2 K1 O2W 115.3(11) 177 .
K4 O2 K1 O2W 175.5(10) . .
W1 O2 K1 O2W 34.6(2) . 41_554
K4 O2 K1 O2W -175.5(10) 177 41_554
K4 O2 K1 O2W -115.3(11) . 41_554
W1 O2 K1 O1W 180.0 . .
K4 O2 K1 O1W -30.1(10) 177 .
K4 O2 K1 O1W 30.1(10) . .
W1 O2 K1 K3 0.0 . .
K4 O2 K1 K3 149.9(10) 177 .
K4 O2 K1 K3 -149.9(10) . .
W1 O2 K1 K4 -149.9(10) . 177
K4 O2 K1 K4 60(2) . 177
W1 O2 K1 K4 149.9(10) . .
K4 O2 K1 K4 -60(2) 177 .
K1 O2W K1 O2 143.54(14) 57_554 .
K3 O2W K1 O2 143.54(14) . .
K1 O2W K1 O2 -98.1(7) 57_554 7_655
K3 O2W K1 O2 -98.1(7) . 7_655
K1 O2W K1 O2 -143.54(14) 57_554 101_655
K3 O2W K1 O2 -143.54(14) . 101_655
K1 O2W K1 O2 98.1(7) 57_554 99
K3 O2W K1 O2 98.1(7) . 99
K1 O2W K1 O2W 0.000(2) 57_554 99
K3 O2W K1 O2W 0.0 . 99
K1 O2W K1 O2W -58.8(2) 57_554 67_554
K3 O2W K1 O2W -58.8(2) . 67_554
K1 O2W K1 O2W 58.8(2) 57_554 41_554
K3 O2W K1 O2W 58.8(2) . 41_554
K1 O2W K1 O1W 180.000(2) 57_554 .
K3 O2W K1 O1W 180.0 . .
K1 O2W K1 K3 0.000(2) 57_554 .
K1 O2W K1 K4 180.000(2) 57_554 177
K3 O2W K1 K4 180.0 . 177
K1 O2W K1 K4 147.0(8) 57_554 .
K3 O2W K1 K4 147.0(8) . .
K4 O1W K1 O2 45.0 177 .
K4 O1W K1 O2 -45.0 . .
K4 O1W K1 O2 135.0 170 .
K4 O1W K1 O2 -135.0 83 .
K4 O1W K1 O2 -135.0 177 7_655
K4 O1W K1 O2 135.0 . 7_655
K4 O1W K1 O2 -45.0 170 7_655
K4 O1W K1 O2 45.0 83 7_655
K4 O1W K1 O2 -45.0 177 101_655
K4 O1W K1 O2 -135.0 . 101_655
K4 O1W K1 O2 45.0 170 101_655
K4 O1W K1 O2 135.0 83 101_655
K4 O1W K1 O2 135.0 177 99
K4 O1W K1 O2 45.0 . 99
K4 O1W K1 O2 -135.0 170 99
K4 O1W K1 O2 -45.0 83 99
K4 O1W K1 O2W 180.0 177 99
K4 O1W K1 O2W 90.0 . 99
K4 O1W K1 O2W -90.0 170 99
K4 O1W K1 O2W 0.000(1) 83 99
K4 O1W K1 O2W -90.0 177 67_554
K4 O1W K1 O2W 180.0 . 67_554
K4 O1W K1 O2W 0.0 170 67_554
K4 O1W K1 O2W 90.0 83 67_554
K4 O1W K1 O2W 0.0 177 .
K4 O1W K1 O2W -90.0 . .
K4 O1W K1 O2W 90.0 170 .
K4 O1W K1 O2W 180.0 83 .
K4 O1W K1 O2W 90.0 177 41_554
K4 O1W K1 O2W 0.0 . 41_554
K4 O1W K1 O2W 180.0 170 41_554
K4 O1W K1 O2W -90.0 83 41_554
K4 O1W K1 K3 -90(100) 177 .
K4 O1W K1 K3 180(100) . .
K4 O1W K1 K3 0(100) 170 .
K4 O1W K1 K3 90(100) 83 .
K4 O1W K1 K4 -90.0 . 177
K4 O1W K1 K4 90.0 170 177
K4 O1W K1 K4 180.0 83 177
K4 O1W K1 K4 90.0 177 .
K4 O1W K1 K4 180.0 170 .
K4 O1W K1 K4 -90.0 83 .
Co1 O1 K2 O1 94.3(3) 174 99
W1 O1 K2 O1 94.3(3) 174 99
W1 O1 K2 O1 -94.3(3) . 99
Co1 O1 K2 O1 -85.7(3) 174 75
W1 O1 K2 O1 -85.7(3) 174 75
W1 O1 K2 O1 85.7(3) . 75
Co1 O1 K2 O1 -160(100) 174 169
W1 O1 K2 O1 -160(100) 174 169
W1 O1 K2 O1 11(100) . 169
Co1 O1 K2 O3 -20.3(3) 174 140_554
W1 O1 K2 O3 -20.3(3) 174 140_554
W1 O1 K2 O3 151.2(5) . 140_554
Co1 O1 K2 O3 159.7(3) 174 68
W1 O1 K2 O3 159.7(3) 174 68
W1 O1 K2 O3 -28.8(5) . 68
Co1 O1 K2 O3 28.8(5) 174 161
W1 O1 K2 O3 28.8(5) 174 161
W1 O1 K2 O3 -159.7(3) . 161
Co1 O1 K2 O3 -151.2(5) 174 41_554
W1 O1 K2 O3 -151.2(5) 174 41_554
W1 O1 K2 O3 20.3(3) . 41_554
W1 O1 K2 Co1 0.0 174 174
W1 O1 K2 Co1 171.5(7) . 174
Co1 O1 K2 W1 0.0 174 174
W1 O1 K2 W1 171.5(7) . 174
Co1 O1 K2 Co1 -53.3(3) 174 75
W1 O1 K2 Co1 -53.3(3) 174 75
W1 O1 K2 Co1 118.2(4) . 75
Co1 O1 K2 W1 -53.3(3) 174 75
W1 O1 K2 W1 -53.3(3) 174 75
W1 O1 K2 W1 118.2(4) . 75
K1 O2W K3 O2W -54.7 . 41_554
K1 O2W K3 O2W 125.3 57_554 41_554
K1 O2W K3 O2W 54.7 . 100_655
K1 O2W K3 O2W -125.3 57_554 100_655
K1 O2W K3 O2W 180.0 . 97_665
K1 O2W K3 O2W 0.0 57_554 97_665
K1 O2W K3 O2W -125.3 . 4_565
K1 O2W K3 O2W 54.7 57_554 4_565
K1 O2W K3 O2W 0.0 . 99
K1 O2W K3 O2W 180.0 57_554 99
K1 O2W K3 O2W 125.3 . 137_655
K1 O2W K3 O2W -54.7 57_554 137_655
K1 O2W K3 O2W 54.7 . 67_554
K1 O2W K3 O2W -125.3 57_554 67_554
K1 O2W K3 O2W -54.7 . 98_565
K1 O2W K3 O2W 125.3 57_554 98_565
K1 O2W K3 O2W 125.3 . 2_655
K1 O2W K3 O2W -54.7 57_554 2_655
K1 O2W K3 O2W 180.0 . 3_665
K1 O2W K3 O2W 0.0 57_554 3_665
K1 O2W K3 O2W -125.3 . 163_565
K1 O2W K3 O2W 54.7 57_554 163_565
K4 O1W K4 O1W 66.6(12) 177 74_545
K4 O1W K4 O1W 0.0 170 74_545
K4 O1W K4 O1W -66.6(12) 83 74_545
K1 O1W K4 O1W 180.0 . 74_545
K4 O1W K4 K4 18.7(16) 177 106
K4 O1W K4 K4 -48.0(4) 170 106
K4 O1W K4 K4 -114.6(8) 83 106
K1 O1W K4 K4 132.0(4) . 106
K4 O1W K4 K4 133(2) 177 83
K4 O1W K4 K4 66.6(12) 170 83
K1 O1W K4 K4 -113.4(12) . 83
K4 O1W K4 K4 114.6(8) 177 12
K4 O1W K4 K4 48.0(4) 170 12
K4 O1W K4 K4 -18.7(16) 83 12
K1 O1W K4 K4 -132.0(4) . 12
K4 O1W K4 K4 -66.6(12) 170 177
K4 O1W K4 K4 -133(2) 83 177
K1 O1W K4 K4 113.4(12) . 177
K4 O1W K4 O2 -45(5) 177 174
K4 O1W K4 O2 -112(4) 170 174
K4 O1W K4 O2 -179(3) 83 174
K1 O1W K4 O2 68(4) . 174
K4 O1W K4 O2 -149.0(12) 177 99
K4 O1W K4 O2 144.3(4) 170 99
K4 O1W K4 O2 77.7(14) 83 99
K1 O1W K4 O2 -35.7(4) . 99
K4 O1W K4 O2 -77.7(13) 177 .
K4 O1W K4 O2 -144.3(4) 170 .
K4 O1W K4 O2 149.0(12) 83 .
K1 O1W K4 O2 35.7(4) . .
K4 O1W K4 O2 179(3) 177 80
K4 O1W K4 O2 112(4) 170 80
K4 O1W K4 O2 45(5) 83 80
K1 O1W K4 O2 -68(4) . 80
K4 O1W K4 K2 -113.4(12) 177 .
K4 O1W K4 K2 180.0 170 .
K4 O1W K4 K2 113.4(12) 83 .
K1 O1W K4 K2 0.0 . .
K4 O1W K4 K4 66.6(12) 177 74_545
K4 O1W K4 K4 0.0 170 74_545
K4 O1W K4 K4 -66.6(12) 83 74_545
K1 O1W K4 K4 180.0 . 74_545
W1 O2 K4 O1W 26(5) . 74_545
K1 O2 K4 O1W -177(4) . 74_545
K4 O2 K4 O1W -78(5) 177 74_545
W1 O2 K4 O1W 162.4(6) . .
K1 O2 K4 O1W -40.5(10) . .
K4 O2 K4 O1W 59.1(6) 177 .
W1 O2 K4 K4 60.3(6) . 106
K1 O2 K4 K4 -142.48(15) . 106
K4 O2 K4 K4 -42.9(5) 177 106
W1 O2 K4 K4 -173.7(3) . 83
K1 O2 K4 K4 -16.5(5) . 83
K4 O2 K4 K4 83.03(10) 177 83
W1 O2 K4 K4 -157(3) . 12
K1 O2 K4 K4 0(3) . 12
K4 O2 K4 K4 99(3) 177 12
W1 O2 K4 K4 103.3(3) . 177
K1 O2 K4 K4 -99.5(5) . 177
W1 O2 K4 O2 -1.1(13) . 174
K1 O2 K4 O2 156.1(6) . 174
K4 O2 K4 O2 -104.4(11) 177 174
W1 O2 K4 O2 -128.6(3) . 99
K1 O2 K4 O2 28.5(9) . 99
K4 O2 K4 O2 128.1(4) 177 99
W1 O2 K4 O2 -56.2(4) . 80
K1 O2 K4 O2 101.0(3) . 80
K4 O2 K4 O2 -159.4(3) 177 80
W1 O2 K4 K2 -56.2(4) . .
K1 O2 K4 K2 101.0(3) . .
K4 O2 K4 K2 -159.4(3) 177 .
W1 O2 K4 K4 75.3(16) . 74_545
K1 O2 K4 K4 -127.5(10) . 74_545
K4 O2 K4 K4 -28.0(15) 177 74_545
O1 K2 K4 O1W 90.0 99 74_545
O1 K2 K4 O1W -90.0 . 74_545
O1 K2 K4 O1W -90.0 75 74_545
O1 K2 K4 O1W 90.0 169 74_545
O3 K2 K4 O1W -40.27(19) 140_554 74_545
O3 K2 K4 O1W 139.73(19) 68 74_545
O3 K2 K4 O1W 40.27(19) 161 74_545
O3 K2 K4 O1W -139.73(19) 41_554 74_545
Co1 K2 K4 O1W -56.800(11) 174 74_545
W1 K2 K4 O1W -56.800(11) 174 74_545
Co1 K2 K4 O1W -56.800(11) 75 74_545
W1 K2 K4 O1W -56.800(11) 75 74_545
O1 K2 K4 O1W -90.0 99 .
O1 K2 K4 O1W 90.0 . .
O1 K2 K4 O1W 90.0 75 .
O1 K2 K4 O1W -90.0 169 .
O3 K2 K4 O1W 139.73(19) 140_554 .
O3 K2 K4 O1W -40.27(19) 68 .
O3 K2 K4 O1W -139.73(19) 161 .
O3 K2 K4 O1W 40.27(19) 41_554 .
Co1 K2 K4 O1W 123.200(11) 174 .
W1 K2 K4 O1W 123.200(11) 174 .
Co1 K2 K4 O1W 123.200(11) 75 .
W1 K2 K4 O1W 123.200(11) 75 .
O1 K2 K4 K4 144.736(1) 99 106
O1 K2 K4 K4 -35.264(2) . 106
O1 K2 K4 K4 -35.264(1) 75 106
O1 K2 K4 K4 144.736(1) 169 106
O3 K2 K4 K4 14.46(19) 140_554 106
O3 K2 K4 K4 -165.54(19) 68 106
O3 K2 K4 K4 95.01(19) 161 106
O3 K2 K4 K4 -84.99(19) 41_554 106
Co1 K2 K4 K4 -2.065(11) 174 106
W1 K2 K4 K4 -2.065(11) 174 106
Co1 K2 K4 K4 -2.065(11) 75 106
W1 K2 K4 K4 -2.065(11) 75 106
O1 K2 K4 K4 -35.264(2) 99 83
O1 K2 K4 K4 144.736(2) . 83
O1 K2 K4 K4 144.736(2) 75 83
O1 K2 K4 K4 -35.264(2) 169 83
O3 K2 K4 K4 -165.54(19) 140_554 83
O3 K2 K4 K4 14.46(19) 68 83
O3 K2 K4 K4 -84.99(19) 161 83
O3 K2 K4 K4 95.01(19) 41_554 83
Co1 K2 K4 K4 177.935(11) 174 83
W1 K2 K4 K4 177.935(11) 174 83
Co1 K2 K4 K4 177.935(11) 75 83
W1 K2 K4 K4 177.935(11) 75 83
O1 K2 K4 K4 35.3 99 12
O1 K2 K4 K4 -144.736(1) . 12
O1 K2 K4 K4 -144.7 75 12
O1 K2 K4 K4 35.3 169 12
O3 K2 K4 K4 -95.01(19) 140_554 12
O3 K2 K4 K4 84.99(19) 68 12
O3 K2 K4 K4 -14.46(19) 161 12
O3 K2 K4 K4 165.54(19) 41_554 12
Co1 K2 K4 K4 -111.536(11) 174 12
W1 K2 K4 K4 -111.536(11) 174 12
Co1 K2 K4 K4 -111.536(11) 75 12
W1 K2 K4 K4 -111.536(11) 75 12
O1 K2 K4 K4 -144.736(1) 99 177
O1 K2 K4 K4 35.3 . 177
O1 K2 K4 K4 35.264(1) 75 177
O1 K2 K4 K4 -144.7 169 177
O3 K2 K4 K4 84.99(19) 140_554 177
O3 K2 K4 K4 -95.01(19) 68 177
O3 K2 K4 K4 165.54(19) 161 177
O3 K2 K4 K4 -14.46(19) 41_554 177
Co1 K2 K4 K4 68.464(11) 174 177
W1 K2 K4 K4 68.464(11) 174 177
Co1 K2 K4 K4 68.464(11) 75 177
W1 K2 K4 K4 68.464(11) 75 177
O1 K2 K4 O2 123.90(18) 99 174
O1 K2 K4 O2 -56.10(18) . 174
O1 K2 K4 O2 -56.10(18) 75 174
O1 K2 K4 O2 123.90(18) 169 174
O3 K2 K4 O2 -6.4(3) 140_554 174
O3 K2 K4 O2 173.6(3) 68 174
O3 K2 K4 O2 74.2(3) 161 174
O3 K2 K4 O2 -105.8(3) 41_554 174
Co1 K2 K4 O2 -22.90(18) 174 174
W1 K2 K4 O2 -22.90(18) 174 174
Co1 K2 K4 O2 -22.90(18) 75 174
W1 K2 K4 O2 -22.90(18) 75 174
O1 K2 K4 O2 -56.10(18) 99 99
O1 K2 K4 O2 123.90(18) . 99
O1 K2 K4 O2 123.90(18) 75 99
O1 K2 K4 O2 -56.10(18) 169 99
O3 K2 K4 O2 173.6(3) 140_554 99
O3 K2 K4 O2 -6.4(3) 68 99
O3 K2 K4 O2 -105.8(3) 161 99
O3 K2 K4 O2 74.2(3) 41_554 99
Co1 K2 K4 O2 157.10(18) 174 99
W1 K2 K4 O2 157.10(18) 174 99
Co1 K2 K4 O2 157.10(18) 75 99
W1 K2 K4 O2 157.10(18) 75 99
O1 K2 K4 O2 -123.90(18) 99 .
O1 K2 K4 O2 56.10(18) . .
O1 K2 K4 O2 56.10(18) 75 .
O1 K2 K4 O2 -123.90(18) 169 .
O3 K2 K4 O2 105.8(3) 140_554 .
O3 K2 K4 O2 -74.2(3) 68 .
O3 K2 K4 O2 -173.6(3) 161 .
O3 K2 K4 O2 6.4(3) 41_554 .
Co1 K2 K4 O2 89.30(18) 174 .
W1 K2 K4 O2 89.30(18) 174 .
Co1 K2 K4 O2 89.30(18) 75 .
W1 K2 K4 O2 89.30(18) 75 .
O1 K2 K4 O2 56.10(18) 99 80
O1 K2 K4 O2 -123.90(18) . 80
O1 K2 K4 O2 -123.90(18) 75 80
O1 K2 K4 O2 56.10(18) 169 80
O3 K2 K4 O2 -74.2(3) 140_554 80
O3 K2 K4 O2 105.8(3) 68 80
O3 K2 K4 O2 6.4(3) 161 80
O3 K2 K4 O2 -173.6(3) 41_554 80
Co1 K2 K4 O2 -90.70(18) 174 80
W1 K2 K4 O2 -90.70(18) 174 80
Co1 K2 K4 O2 -90.70(18) 75 80
W1 K2 K4 O2 -90.70(18) 75 80
O1 K2 K4 K4 90.0 99 74_545
O1 K2 K4 K4 -90.0 . 74_545
O1 K2 K4 K4 -90.0 75 74_545
O1 K2 K4 K4 90.0 169 74_545
O3 K2 K4 K4 -40.27(19) 140_554 74_545
O3 K2 K4 K4 139.73(19) 68 74_545
O3 K2 K4 K4 40.27(19) 161 74_545
O3 K2 K4 K4 -139.73(19) 41_554 74_545
Co1 K2 K4 K4 -56.800(11) 174 74_545
W1 K2 K4 K4 -56.800(11) 174 74_545
Co1 K2 K4 K4 -56.800(11) 75 74_545
W1 K2 K4 K4 -56.800(11) 75 74_545
